data_1558621
loop_
_publ_author_name
'Chen, Yueli'
'Wang, Bo'
'Fontenot, Patricia'
'Donahue, James P.'

_publ_section_title
;
 Tris[<i>N</i>,<i>N</i>-bis(3,5-di-<i>tert</i>-butylbenzyl)dithiocarbamato-\k^2^<i>S</i>,<i>S</i>']-\m~3~-sulfido-tris-\m~2~-disulfido-<i>triangulo</i>-trimolybdenum(IV)
 iodide
;
_journal_coeditor_code PK4027
_journal_issue 7
_journal_name_full IUCrData
_journal_page_first x200939
_journal_paper_doi 10.1107/S2414314620009396
_journal_volume 5
_journal_year 2020
_chemical_formula_iupac '[Mo3 (C31 H46 N1 S2)3 S7] I'
_chemical_formula_moiety 'C93 H138 Mo3 N3 S13 +, I -'
_chemical_formula_sum 'C93 H138 I Mo3 N3 S13'
_chemical_formula_weight 2129.56
_chemical_name_systematic
'Tris[<i>N</i>,<i>N</i>-bis(3,5-di-<i>tert</i>-butylbenzyl)dithiocarbamato-\k^2^<i>S</i>,<i>S</i>']-\m~3~-sulfido-tris-\m~2~-disulfido-<i>triangulo</i>-trimolybdenum(IV) iodide'
_space_group_crystal_system trigonal
_space_group_IT_number 159
_space_group_name_Hall 'P 3 -2c'
_space_group_name_H-M_alt 'P 3 1 c'
_atom_sites_solution_hydrogens geom
_atom_sites_solution_primary direct
_atom_sites_solution_secondary difmap
_audit_creation_method SHELXL-2018/1
_cell_angle_alpha 90
_cell_angle_beta 90
_cell_angle_gamma 120
_cell_formula_units_Z 2
_cell_length_a 23.6627(12)
_cell_length_b 23.6627(12)
_cell_length_c 10.9815(6)
_cell_measurement_reflns_used 9927
_cell_measurement_temperature 150(2)
_cell_measurement_theta_max 27.003
_cell_measurement_theta_min 2.7645
_cell_volume 5325.0(5)
_computing_cell_refinement
;
<i>SAINT</i> (Bruker, 2016)
;
_computing_data_collection
;
<i>APEX3</i> (Bruker, 2016)
;
_computing_data_reduction
;
<i>SAINT</i> (Bruker, 2016)
;
_computing_molecular_graphics
;
<i>SHELXTL</i> (Sheldrick, 2008)
;
_computing_publication_material
;
<i>SHELXTL</i> (Sheldrick, 2008)
;
_computing_structure_refinement
;
<i>SHELXL2018/3</i> (Sheldrick, 2015<i>b</i>)
;
_computing_structure_solution
;
<i>SHELXT/5</i> (Sheldrick, 2015<i>a</i>)
;
_diffrn_ambient_temperature 150(2)
_diffrn_detector_area_resol_mean 8.3333
_diffrn_measured_fraction_theta_full 0.999
_diffrn_measured_fraction_theta_max 0.998
_diffrn_measurement_device_type 'Bruker SMART APEX CCD'
_diffrn_measurement_method '\f and \w scans'
_diffrn_radiation_monochromator graphite
_diffrn_radiation_type MoK\a
_diffrn_radiation_wavelength 0.71073
_diffrn_reflns_av_R_equivalents 0.0429
_diffrn_reflns_av_unetI/netI 0.0283
_diffrn_reflns_limit_h_max 30
_diffrn_reflns_limit_h_min -30
_diffrn_reflns_limit_k_max 30
_diffrn_reflns_limit_k_min -30
_diffrn_reflns_limit_l_max 14
_diffrn_reflns_limit_l_min -14
_diffrn_reflns_number 89878
_diffrn_reflns_theta_full 25.242
_diffrn_reflns_theta_max 27.108
_diffrn_reflns_theta_min 1.721
_diffrn_source 'fine-focus sealed tube'
_exptl_absorpt_coefficient_mu 0.934
_exptl_absorpt_correction_T_max 0.890
_exptl_absorpt_correction_T_min 0.799
_exptl_absorpt_correction_type multi-scan
_exptl_absorpt_process_details
;
(<i>SADABS</i>; Krause et al., 2015)
;
_exptl_crystal_colour yellow-orange
_exptl_crystal_density_diffrn 1.328
_exptl_crystal_density_method 'not measured'
_exptl_crystal_description column
_exptl_crystal_F_000 2208
_exptl_crystal_size_max 0.379
_exptl_crystal_size_mid 0.156
_exptl_crystal_size_min 0.128
_refine_diff_density_max 1.077
_refine_diff_density_min -0.542
_refine_ls_abs_structure_details
;
Flack <i>x</i> determined using 3209 quotients
[(<i>I</i>^+^)-(<i>I</i>^-^)]/[(<i>I</i>^+^)+(<i>I</i>^-^)]
(Parsons et al., 2013)
;
_refine_ls_abs_structure_Flack 0.014(8)
_refine_ls_extinction_method none
_refine_ls_goodness_of_fit_ref 1.059
_refine_ls_hydrogen_treatment constr
_refine_ls_matrix_type full
_refine_ls_number_parameters 369
_refine_ls_number_reflns 7810
_refine_ls_number_restraints 35
_refine_ls_restrained_S_all 1.061
_refine_ls_R_factor_all 0.0427
_refine_ls_R_factor_gt 0.0366
_refine_ls_shift/su_max 0.000
_refine_ls_shift/su_mean 0.000
_refine_ls_structure_factor_coef Fsqd
_refine_ls_weighting_details 'w=1/[\s^2^(Fo^2^)+(0.0543P)^2^+6.2404P] where P=(Fo^2^+2Fc^2^)/3'
_refine_ls_weighting_scheme calc
_refine_ls_wR_factor_gt 0.1004
_refine_ls_wR_factor_ref 0.1036
_reflns_number_gt 7053
_reflns_number_total 7810
_reflns_threshold_expression 'I > 2\s(I)'
_cod_data_source_file pk4027sup1.cif
_cod_data_source_block I
_cod_original_cell_volume 5325.0(6)
_cod_database_code 1558621
_shelx_space_group_comment
;
The symmetry employed for this shelxl refinement is uniquely defined
by the following loop, which should always be used as a source of
symmetry information in preference to the above space-group names.
They are only intended as comments.
;
_shelx_estimated_absorpt_t_min 0.719
_shelx_estimated_absorpt_t_max 0.890

loop_
_space_group_symop_operation_xyz
'x, y, z'
'-y, x-y, z'
'-x+y, -x, z'
'y, x, z+1/2'
'x-y, -y, z+1/2'
'-x, -x+y, z+1/2'

loop_
_atom_site_type_symbol
_atom_site_label
_atom_site_fract_x
_atom_site_fract_y
_atom_site_fract_z
_atom_site_U_iso_or_equiv
_atom_site_adp_type
_atom_site_calc_flag
_atom_site_occupancy
_atom_site_disorder_assembly
_atom_site_disorder_group
I I1 0.333333 0.666667 0.90377(7) 0.04082(19) Uani d 1 . .
Mo Mo1 0.26950(2) 0.59847(2) 0.52052(5) 0.02818(12) Uani d 1 . .
S S1 0.34151(8) 0.55022(7) 0.50720(16) 0.0357(3) Uani d 1 . .
S S2 0.33840(7) 0.58992(7) 0.67175(15) 0.0319(3) Uani d 1 . .
S S3 0.20057(8) 0.51946(8) 0.36144(15) 0.0376(3) Uani d 1 . .
S S4 0.17377(8) 0.50221(8) 0.61825(15) 0.0367(3) Uani d 1 . .
S S5 0.333333 0.666667 0.3562(3) 0.0324(6) Uani d 1 . .
N N1 0.0983(2) 0.4120(2) 0.4549(5) 0.0313(10) Uani d 1 . .
C C1 0.1493(3) 0.4695(3) 0.4762(6) 0.0329(13) Uani d 1 . .
C C2 0.0818(3) 0.3809(3) 0.3340(6) 0.0349(13) Uani d 1 . .
H H2A 0.106606 0.413943 0.270705 0.042 Uiso calc 1 . .
H H2B 0.034714 0.362867 0.318052 0.042 Uiso calc 1 . .
C C3 0.0980(3) 0.3270(3) 0.3274(6) 0.0359(13) Uani d 1 . .
C C4 0.0558(3) 0.2684(3) 0.2686(6) 0.0387(14) Uani d 1 . .
H H4 0.015801 0.262103 0.236242 0.046 Uiso calc 1 . .
C C5 0.0710(4) 0.2194(3) 0.2564(7) 0.0448(16) Uani d 1 . .
C C6 0.1312(4) 0.2316(4) 0.3071(7) 0.0500(18) Uani d 1 . .
H H6 0.143434 0.199243 0.297989 0.060 Uiso calc 1 . .
C C7 0.1722(3) 0.2870(4) 0.3679(7) 0.0490(17) Uani d 1 . .
C C8 0.1555(3) 0.3358(3) 0.3757(6) 0.0409(15) Uani d 1 . .
H H8 0.184360 0.375826 0.415063 0.049 Uiso calc 1 . .
C C9 0.0279(4) 0.1560(4) 0.1908(7) 0.059(2) Uani d 1 . .
C C10 -0.0007(7) 0.1002(5) 0.2846(11) 0.158(9) Uani d 1 . .
H H10A -0.028735 0.058766 0.242989 0.237 Uiso calc 1 . .
H H10B 0.034978 0.098041 0.325727 0.237 Uiso calc 1 . .
H H10C -0.026364 0.108271 0.344856 0.237 Uiso calc 1 . .
C C11 -0.0264(5) 0.1557(5) 0.1227(11) 0.096(4) Uani d 1 . .
H H11A -0.052421 0.113449 0.082352 0.144 Uiso calc 1 . .
H H11B -0.054124 0.163012 0.179441 0.144 Uiso calc 1 . .
H H11C -0.008584 0.190495 0.061491 0.144 Uiso calc 1 . .
C C12 0.0675(6) 0.1397(6) 0.1009(11) 0.108(5) Uani d 1 . .
H H12A 0.038426 0.098479 0.059666 0.161 Uiso calc 1 . .
H H12B 0.088215 0.174704 0.040398 0.161 Uiso calc 1 . .
H H12C 0.101238 0.135673 0.145355 0.161 Uiso calc 1 . .
C C13A 0.2382(5) 0.3013(7) 0.4211(12) 0.063(3) Uani d 0.687(13) A 1
C C14A 0.2939(7) 0.3563(8) 0.3491(15) 0.089(5) Uani d 0.687(13) A 1
H H14A 0.291089 0.343326 0.263623 0.133 Uiso calc 0.687(13) A 1
H H14B 0.290458 0.395848 0.354580 0.133 Uiso calc 0.687(13) A 1
H H14C 0.335819 0.365089 0.383072 0.133 Uiso calc 0.687(13) A 1
C C15A 0.2454(9) 0.2409(8) 0.4133(18) 0.114(7) Uani d 0.687(13) A 1
H H15A 0.242288 0.227403 0.328066 0.171 Uiso calc 0.687(13) A 1
H H15B 0.287876 0.250929 0.446377 0.171 Uiso calc 0.687(13) A 1
H H15C 0.210561 0.205388 0.460566 0.171 Uiso calc 0.687(13) A 1
C C16A 0.2430(10) 0.3218(10) 0.5527(12) 0.109(9) Uani d 0.687(13) A 1
H H16A 0.207406 0.286758 0.599318 0.163 Uiso calc 0.687(13) A 1
H H16B 0.284964 0.330617 0.586254 0.163 Uiso calc 0.687(13) A 1
H H16C 0.239602 0.361376 0.557762 0.163 Uiso calc 0.687(13) A 1
C C13B 0.2345(10) 0.2935(16) 0.426(2) 0.063(3) Uani d 0.313(13) A 2
C C14B 0.2834(15) 0.298(2) 0.330(3) 0.089(5) Uani d 0.313(13) A 2
H H14D 0.263069 0.258144 0.279677 0.133 Uiso calc 0.313(13) A 2
H H14E 0.296254 0.335955 0.278445 0.133 Uiso calc 0.313(13) A 2
H H14F 0.322046 0.301406 0.370474 0.133 Uiso calc 0.313(13) A 2
C C15B 0.2197(17) 0.2363(18) 0.510(3) 0.114(7) Uani d 0.313(13) A 2
H H15D 0.197541 0.195506 0.463729 0.171 Uiso calc 0.313(13) A 2
H H15E 0.260638 0.241905 0.543413 0.171 Uiso calc 0.313(13) A 2
H H15F 0.191562 0.234837 0.576852 0.171 Uiso calc 0.313(13) A 2
C C16B 0.269(2) 0.3560(18) 0.501(4) 0.109(9) Uani d 0.313(13) A 2
H H16D 0.239241 0.355362 0.564161 0.163 Uiso calc 0.313(13) A 2
H H16E 0.307768 0.359213 0.539869 0.163 Uiso calc 0.313(13) A 2
H H16F 0.281976 0.393762 0.447841 0.163 Uiso calc 0.313(13) A 2
C C17 0.0557(3) 0.3703(3) 0.5544(6) 0.0347(13) Uani d 1 . .
H H17A 0.074882 0.390668 0.633795 0.042 Uiso calc 1 . .
H H17B 0.052960 0.327200 0.551264 0.042 Uiso calc 1 . .
C C18 -0.0116(3) 0.3613(3) 0.5439(6) 0.0342(13) Uani d 1 . .
C C19 -0.0634(3) 0.3013(3) 0.5099(6) 0.0332(12) Uani d 1 . .
H H19 -0.056448 0.265524 0.496737 0.040 Uiso calc 1 . .
C C20 -0.1259(3) 0.2928(3) 0.4947(7) 0.0412(15) Uani d 1 . .
C C21 -0.1349(3) 0.3460(4) 0.5215(9) 0.055(2) Uani d 1 . .
H H21 -0.177392 0.340490 0.515471 0.066 Uiso calc 1 . .
C C22 -0.0829(4) 0.4066(3) 0.5568(11) 0.066(3) Uani d 1 . .
C C23 -0.0215(3) 0.4128(3) 0.5669(8) 0.0485(18) Uani d 1 . .
H H23 0.014534 0.453648 0.590186 0.058 Uiso calc 1 . .
C C24 -0.1834(3) 0.2258(4) 0.4600(7) 0.0456(17) Uani d 1 . .
C C25 -0.2046(4) 0.1810(4) 0.5663(8) 0.057(2) Uani d 1 . .
H H25A -0.220352 0.198209 0.630869 0.085 Uiso calc 1 . .
H H25B -0.167545 0.177373 0.596736 0.085 Uiso calc 1 . .
H H25C -0.239714 0.137779 0.541574 0.085 Uiso calc 1 . .
C C26 -0.2412(4) 0.2316(5) 0.4121(9) 0.065(2) Uani d 1 . .
H H26A -0.272334 0.190832 0.371604 0.098 Uiso calc 1 . .
H H26B -0.225367 0.267717 0.353849 0.098 Uiso calc 1 . .
H H26C -0.262758 0.239912 0.480275 0.098 Uiso calc 1 . .
C C27 -0.1633(5) 0.1952(5) 0.3569(9) 0.065(2) Uani d 1 . .
H H27A -0.129055 0.186834 0.386317 0.097 Uiso calc 1 . .
H H27B -0.146708 0.225365 0.287630 0.097 Uiso calc 1 . .
H H27C -0.201220 0.154079 0.331081 0.097 Uiso calc 1 . .
C C28A -0.0935(6) 0.4631(6) 0.6020(13) 0.067(5) Uani d 0.623(11) B 1
C C29A -0.0620(8) 0.4899(8) 0.7275(13) 0.093(6) Uani d 0.623(11) B 1
H H29A -0.015827 0.502399 0.724929 0.139 Uiso calc 0.623(11) B 1
H H29B -0.065853 0.528240 0.747614 0.139 Uiso calc 0.623(11) B 1
H H29C -0.084441 0.456222 0.789649 0.139 Uiso calc 0.623(11) B 1
C C30A -0.0590(8) 0.5175(8) 0.5091(15) 0.089(6) Uani d 0.623(11) B 1
H H30A -0.013143 0.528904 0.502718 0.133 Uiso calc 0.623(11) B 1
H H30B -0.080166 0.502716 0.429608 0.133 Uiso calc 0.623(11) B 1
H H30C -0.061350 0.555839 0.535113 0.133 Uiso calc 0.623(11) B 1
C C31A -0.1645(6) 0.4449(10) 0.6127(17) 0.075(5) Uani d 0.623(11) B 1
H H31A -0.186393 0.409848 0.672707 0.113 Uiso calc 0.623(11) B 1
H H31B -0.167145 0.483117 0.638956 0.113 Uiso calc 0.623(11) B 1
H H31C -0.185962 0.429994 0.533451 0.113 Uiso calc 0.623(11) B 1
C C28B -0.0926(11) 0.4657(8) 0.5325(19) 0.067(5) Uani d 0.377(11) B 2
C C29B -0.1503(13) 0.4527(18) 0.613(2) 0.093(6) Uani d 0.377(11) B 2
H H29D -0.141602 0.444973 0.697197 0.139 Uiso calc 0.377(11) B 2
H H29E -0.156563 0.490635 0.611492 0.139 Uiso calc 0.377(11) B 2
H H29F -0.189823 0.414213 0.583465 0.139 Uiso calc 0.377(11) B 2
C C30B -0.0323(12) 0.5275(12) 0.577(3) 0.089(6) Uani d 0.377(11) B 2
H H30D 0.005206 0.536402 0.526147 0.133 Uiso calc 0.377(11) B 2
H H30E -0.040157 0.564348 0.572735 0.133 Uiso calc 0.377(11) B 2
H H30F -0.023174 0.521408 0.661902 0.133 Uiso calc 0.377(11) B 2
C C31B -0.1068(12) 0.4775(12) 0.4032(18) 0.075(5) Uani d 0.377(11) B 2
H H31D -0.069929 0.485906 0.350528 0.113 Uiso calc 0.377(11) B 2
H H31E -0.146372 0.438987 0.373704 0.113 Uiso calc 0.377(11) B 2
H H31F -0.113112 0.515410 0.401730 0.113 Uiso calc 0.377(11) B 2

loop_
_atom_site_aniso_label
_atom_site_aniso_U_11
_atom_site_aniso_U_22
_atom_site_aniso_U_33
_atom_site_aniso_U_12
_atom_site_aniso_U_13
_atom_site_aniso_U_23
I1 0.0389(3) 0.0389(3) 0.0447(4) 0.01945(13) 0.000 0.000
Mo1 0.0219(2) 0.0211(2) 0.0392(3) 0.00897(19) -0.0007(2) -0.0010(2)
S1 0.0356(8) 0.0283(7) 0.0477(9) 0.0192(7) 0.0003(6) -0.0037(6)
S2 0.0279(7) 0.0260(7) 0.0432(8) 0.0145(6) 0.0011(6) 0.0024(6)
S3 0.0318(8) 0.0290(7) 0.0398(8) 0.0060(6) 0.0003(6) -0.0005(6)
S4 0.0302(7) 0.0291(7) 0.0381(8) 0.0054(6) -0.0006(6) 0.0001(6)
S5 0.0296(8) 0.0296(8) 0.0380(13) 0.0148(4) 0.000 0.000
N1 0.025(2) 0.027(2) 0.037(3) 0.009(2) 0.002(2) 0.002(2)
C1 0.025(3) 0.028(3) 0.043(3) 0.012(2) -0.001(2) 0.000(2)
C2 0.032(3) 0.028(3) 0.041(3) 0.012(3) -0.004(2) -0.002(2)
C3 0.039(3) 0.035(3) 0.035(3) 0.019(3) -0.002(3) 0.000(2)
C4 0.042(4) 0.034(3) 0.042(4) 0.020(3) -0.002(3) 0.000(3)
C5 0.060(4) 0.033(3) 0.045(4) 0.026(3) 0.005(3) 0.005(3)
C6 0.060(5) 0.048(4) 0.058(4) 0.039(4) 0.009(4) 0.008(3)
C7 0.047(4) 0.056(5) 0.055(4) 0.033(4) 0.005(3) 0.007(3)
C8 0.038(4) 0.043(4) 0.045(4) 0.022(3) -0.001(3) -0.002(3)
C9 0.086(6) 0.034(4) 0.053(4) 0.027(4) 0.003(4) 0.000(3)
C10 0.22(2) 0.050(7) 0.097(10) -0.007(9) -0.010(11) 0.009(7)
C11 0.090(8) 0.057(6) 0.135(10) 0.032(6) -0.033(8) -0.046(7)
C12 0.130(11) 0.124(11) 0.109(9) 0.095(10) -0.030(8) -0.056(8)
C13A 0.062(6) 0.092(8) 0.061(5) 0.058(6) -0.005(4) 0.003(5)
C14A 0.044(7) 0.111(12) 0.104(11) 0.033(9) 0.007(7) 0.025(11)
C15A 0.101(14) 0.144(16) 0.145(19) 0.097(14) -0.031(13) 0.001(16)
C16A 0.115(18) 0.20(3) 0.081(14) 0.13(2) -0.037(12) -0.038(13)
C13B 0.062(6) 0.092(8) 0.061(5) 0.058(6) -0.005(4) 0.003(5)
C14B 0.044(7) 0.111(12) 0.104(11) 0.033(9) 0.007(7) 0.025(11)
C15B 0.101(14) 0.144(16) 0.145(19) 0.097(14) -0.031(13) 0.001(16)
C16B 0.115(18) 0.20(3) 0.081(14) 0.13(2) -0.037(12) -0.038(13)
C17 0.030(3) 0.025(3) 0.044(3) 0.010(2) -0.001(2) 0.004(2)
C18 0.028(3) 0.030(3) 0.044(3) 0.014(3) 0.002(2) 0.007(3)
C19 0.026(3) 0.030(3) 0.044(3) 0.015(3) -0.002(2) 0.001(2)
C20 0.028(3) 0.035(3) 0.056(4) 0.012(3) -0.007(3) 0.009(3)
C21 0.025(3) 0.038(4) 0.100(7) 0.015(3) 0.001(4) 0.010(4)
C22 0.040(4) 0.031(4) 0.134(8) 0.024(3) 0.004(5) 0.008(4)
C23 0.029(3) 0.032(3) 0.079(5) 0.011(3) 0.001(3) 0.004(3)
C24 0.023(3) 0.044(4) 0.062(4) 0.011(3) -0.006(3) 0.012(3)
C25 0.049(4) 0.043(4) 0.057(5) 0.007(4) -0.005(3) 0.009(3)
C26 0.037(4) 0.064(5) 0.077(6) 0.012(4) -0.016(4) 0.019(4)
C27 0.053(5) 0.054(5) 0.067(6) 0.011(4) -0.008(4) -0.009(4)
C28A 0.052(6) 0.039(5) 0.123(17) 0.034(5) 0.009(10) 0.011(9)
C29A 0.084(11) 0.069(9) 0.144(17) 0.051(9) -0.014(10) -0.041(10)
C30A 0.096(14) 0.055(8) 0.131(19) 0.049(10) 0.012(11) 0.028(11)
C31A 0.091(11) 0.077(10) 0.095(11) 0.070(10) 0.027(9) 0.044(8)
C28B 0.052(6) 0.039(5) 0.123(17) 0.034(5) 0.009(10) 0.011(9)
C29B 0.084(11) 0.069(9) 0.144(17) 0.051(9) -0.014(10) -0.041(10)
C30B 0.096(14) 0.055(8) 0.131(19) 0.049(10) 0.012(11) 0.028(11)
C31B 0.091(11) 0.077(10) 0.095(11) 0.070(10) 0.027(9) 0.044(8)

loop_
_atom_type_symbol
_atom_type_description
_atom_type_scat_dispersion_real
_atom_type_scat_dispersion_imag
_atom_type_scat_source
C C 0.0033 0.0016 'International Tables Vol C Tables 4.2.6.8 and 6.1.1.4'
H H 0.0000 0.0000 'International Tables Vol C Tables 4.2.6.8 and 6.1.1.4'
I I -0.4742 1.8119 'International Tables Vol C Tables 4.2.6.8 and 6.1.1.4'
Mo Mo -1.6832 0.6857 'International Tables Vol C Tables 4.2.6.8 and 6.1.1.4'
N N 0.0061 0.0033 'International Tables Vol C Tables 4.2.6.8 and 6.1.1.4'
S S 0.1246 0.1234 'International Tables Vol C Tables 4.2.6.8 and 6.1.1.4'

loop_
_geom_angle_atom_site_label_1
_geom_angle_atom_site_label_2
_geom_angle_atom_site_label_3
_geom_angle_site_symmetry_1
_geom_angle_site_symmetry_3
_geom_angle
_geom_angle_publ_flag
S5 Mo1 S2 . . 110.63(5) ?
S5 Mo1 S2 . 3_565 110.49(5) ?
S2 Mo1 S2 . 3_565 85.04(8) ?
S5 Mo1 S1 . 3_565 85.44(4) ?
S2 Mo1 S1 . 3_565 134.46(6) ?
S2 Mo1 S1 3_565 3_565 49.68(6) ?
S5 Mo1 S3 . . 86.13(6) ?
S2 Mo1 S3 . . 129.83(6) ?
S2 Mo1 S3 3_565 . 134.34(6) ?
S1 Mo1 S3 3_565 . 92.23(6) ?
S5 Mo1 S1 . . 85.33(4) ?
S2 Mo1 S1 . . 49.66(6) ?
S2 Mo1 S1 3_565 . 134.40(6) ?
S1 Mo1 S1 3_565 . 170.77(7) ?
S3 Mo1 S1 . . 87.47(6) ?
S5 Mo1 S4 . . 156.09(6) ?
S2 Mo1 S4 . . 88.32(5) ?
S2 Mo1 S4 3_565 . 84.78(5) ?
S1 Mo1 S4 3_565 . 91.49(6) ?
S3 Mo1 S4 . . 70.28(5) ?
S1 Mo1 S4 . . 97.08(5) ?
S5 Mo1 Mo1 . 2_665 55.44(4) ?
S2 Mo1 Mo1 . 2_665 55.82(4) ?
S2 Mo1 Mo1 3_565 2_665 96.44(4) ?
S1 Mo1 Mo1 3_565 2_665 116.88(4) ?
S3 Mo1 Mo1 . 2_665 126.34(4) ?
S1 Mo1 Mo1 . 2_665 56.84(4) ?
S4 Mo1 Mo1 . 2_665 143.68(4) ?
S5 Mo1 Mo1 . 3_565 55.44(4) ?
S2 Mo1 Mo1 . 3_565 96.54(4) ?
S2 Mo1 Mo1 3_565 3_565 55.68(4) ?
S1 Mo1 Mo1 3_565 3_565 57.00(4) ?
S3 Mo1 Mo1 . 3_565 129.44(4) ?
S1 Mo1 Mo1 . 3_565 116.72(4) ?
S4 Mo1 Mo1 . 3_565 139.31(4) ?
Mo1 Mo1 Mo1 2_665 3_565 60.0 ?
S2 S1 Mo1 . 2_665 63.38(6) ?
S2 S1 Mo1 . . 63.17(6) ?
Mo1 S1 Mo1 2_665 . 66.16(4) ?
S1 S2 Mo1 . . 67.17(6) ?
S1 S2 Mo1 . 2_665 66.95(6) ?
Mo1 S2 Mo1 . 2_665 68.50(5) ?
S1 S2 I1 . . 172.02(8) ?
Mo1 S2 I1 . . 106.60(5) ?
Mo1 S2 I1 2_665 . 106.50(5) ?
C1 S3 Mo1 . . 88.5(2) ?
C1 S4 Mo1 . . 88.2(2) ?
Mo1 S5 Mo1 3_565 . 69.12(7) ?
Mo1 S5 Mo1 3_565 2_665 69.12(7) ?
Mo1 S5 Mo1 . 2_665 69.12(7) ?
C1 N1 C2 . . 123.7(5) ?
C1 N1 C17 . . 121.8(5) ?
C2 N1 C17 . . 114.3(5) ?
N1 C1 S4 . . 124.1(5) ?
N1 C1 S3 . . 122.9(5) ?
S4 C1 S3 . . 113.0(3) ?
N1 C2 C3 . . 110.6(5) ?
N1 C2 H2A . . 109.5 ?
C3 C2 H2A . . 109.5 ?
N1 C2 H2B . . 109.5 ?
C3 C2 H2B . . 109.5 ?
H2A C2 H2B . . 108.1 ?
C8 C3 C4 . . 119.4(6) ?
C8 C3 C2 . . 120.2(6) ?
C4 C3 C2 . . 120.4(6) ?
C5 C4 C3 . . 121.4(7) ?
C5 C4 H4 . . 119.3 ?
C3 C4 H4 . . 119.3 ?
C4 C5 C6 . . 116.6(7) ?
C4 C5 C9 . . 123.4(7) ?
C6 C5 C9 . . 120.0(7) ?
C7 C6 C5 . . 123.4(7) ?
C7 C6 H6 . . 118.3 ?
C5 C6 H6 . . 118.3 ?
C6 C7 C8 . . 118.0(7) ?
C6 C7 C13A . . 123.8(8) ?
C8 C7 C13A . . 118.1(8) ?
C6 C7 C13B . . 119.1(14) ?
C8 C7 C13B . . 122.9(14) ?
C3 C8 C7 . . 121.1(6) ?
C3 C8 H8 . . 119.4 ?
C7 C8 H8 . . 119.4 ?
C5 C9 C11 . . 113.5(7) ?
C5 C9 C10 . . 108.7(7) ?
C11 C9 C10 . . 109.0(8) ?
C5 C9 C12 . . 111.2(8) ?
C11 C9 C12 . . 108.1(7) ?
C10 C9 C12 . . 106.0(8) ?
C9 C10 H10A . . 109.5 ?
C9 C10 H10B . . 109.5 ?
H10A C10 H10B . . 109.5 ?
C9 C10 H10C . . 109.5 ?
H10A C10 H10C . . 109.5 ?
H10B C10 H10C . . 109.5 ?
C9 C11 H11A . . 109.5 ?
C9 C11 H11B . . 109.5 ?
H11A C11 H11B . . 109.5 ?
C9 C11 H11C . . 109.5 ?
H11A C11 H11C . . 109.5 ?
H11B C11 H11C . . 109.5 ?
C9 C12 H12A . . 109.5 ?
C9 C12 H12B . . 109.5 ?
H12A C12 H12B . . 109.5 ?
C9 C12 H12C . . 109.5 ?
H12A C12 H12C . . 109.5 ?
H12B C12 H12C . . 109.5 ?
C16A C13A C14A . . 109.0(10) ?
C16A C13A C15A . . 109.3(10) ?
C14A C13A C15A . . 108.5(10) ?
C16A C13A C7 . . 109.8(11) ?
C14A C13A C7 . . 109.7(10) ?
C15A C13A C7 . . 110.5(11) ?
C13A C14A H14A . . 109.5 ?
C13A C14A H14B . . 109.5 ?
H14A C14A H14B . . 109.5 ?
C13A C14A H14C . . 109.5 ?
H14A C14A H14C . . 109.5 ?
H14B C14A H14C . . 109.5 ?
C13A C15A H15A . . 109.5 ?
C13A C15A H15B . . 109.5 ?
H15A C15A H15B . . 109.5 ?
C13A C15A H15C . . 109.5 ?
H15A C15A H15C . . 109.5 ?
H15B C15A H15C . . 109.5 ?
C13A C16A H16A . . 109.5 ?
C13A C16A H16B . . 109.5 ?
H16A C16A H16B . . 109.5 ?
C13A C16A H16C . . 109.5 ?
H16A C16A H16C . . 109.5 ?
H16B C16A H16C . . 109.5 ?
C16B C13B C14B . . 106.8(12) ?
C16B C13B C15B . . 108.1(12) ?
C14B C13B C15B . . 107.7(12) ?
C16B C13B C7 . . 110(2) ?
C14B C13B C7 . . 111.9(19) ?
C15B C13B C7 . . 112(2) ?
C13B C14B H14D . . 109.5 ?
C13B C14B H14E . . 109.5 ?
H14D C14B H14E . . 109.5 ?
C13B C14B H14F . . 109.5 ?
H14D C14B H14F . . 109.5 ?
H14E C14B H14F . . 109.5 ?
C13B C15B H15D . . 109.5 ?
C13B C15B H15E . . 109.5 ?
H15D C15B H15E . . 109.5 ?
C13B C15B H15F . . 109.5 ?
H15D C15B H15F . . 109.5 ?
H15E C15B H15F . . 109.5 ?
C13B C16B H16D . . 109.5 ?
C13B C16B H16E . . 109.5 ?
H16D C16B H16E . . 109.5 ?
C13B C16B H16F . . 109.5 ?
H16D C16B H16F . . 109.5 ?
H16E C16B H16F . . 109.5 ?
N1 C17 C18 . . 111.0(5) ?
N1 C17 H17A . . 109.4 ?
C18 C17 H17A . . 109.4 ?
N1 C17 H17B . . 109.4 ?
C18 C17 H17B . . 109.4 ?
H17A C17 H17B . . 108.0 ?
C23 C18 C19 . . 120.2(6) ?
C23 C18 C17 . . 119.9(6) ?
C19 C18 C17 . . 119.9(6) ?
C18 C19 C20 . . 120.6(6) ?
C18 C19 H19 . . 119.7 ?
C20 C19 H19 . . 119.7 ?
C19 C20 C21 . . 117.9(6) ?
C19 C20 C24 . . 120.4(6) ?
C21 C20 C24 . . 121.5(6) ?
C20 C21 C22 . . 121.8(7) ?
C20 C21 H21 . . 119.1 ?
C22 C21 H21 . . 119.1 ?
C23 C22 C21 . . 117.8(6) ?
C23 C22 C28A . . 119.4(8) ?
C21 C22 C28A . . 122.2(8) ?
C23 C22 C28B . . 122.5(10) ?
C21 C22 C28B . . 115.3(11) ?
C18 C23 C22 . . 121.6(7) ?
C18 C23 H23 . . 119.2 ?
C22 C23 H23 . . 119.2 ?
C25 C24 C20 . . 110.5(6) ?
C25 C24 C26 . . 109.7(6) ?
C20 C24 C26 . . 111.3(7) ?
C25 C24 C27 . . 108.4(7) ?
C20 C24 C27 . . 110.1(6) ?
C26 C24 C27 . . 106.8(7) ?
C24 C25 H25A . . 109.5 ?
C24 C25 H25B . . 109.5 ?
H25A C25 H25B . . 109.5 ?
C24 C25 H25C . . 109.5 ?
H25A C25 H25C . . 109.5 ?
H25B C25 H25C . . 109.5 ?
C24 C26 H26A . . 109.5 ?
C24 C26 H26B . . 109.5 ?
H26A C26 H26B . . 109.5 ?
C24 C26 H26C . . 109.5 ?
H26A C26 H26C . . 109.5 ?
H26B C26 H26C . . 109.5 ?
C24 C27 H27A . . 109.5 ?
C24 C27 H27B . . 109.5 ?
H27A C27 H27B . . 109.5 ?
C24 C27 H27C . . 109.5 ?
H27A C27 H27C . . 109.5 ?
H27B C27 H27C . . 109.5 ?
C31A C28A C30A . . 110.0(9) ?
C31A C28A C29A . . 106.5(10) ?
C30A C28A C29A . . 107.8(10) ?
C31A C28A C22 . . 114.3(12) ?
C30A C28A C22 . . 105.3(10) ?
C29A C28A C22 . . 112.7(10) ?
C28A C29A H29A . . 109.5 ?
C28A C29A H29B . . 109.5 ?
H29A C29A H29B . . 109.5 ?
C28A C29A H29C . . 109.5 ?
H29A C29A H29C . . 109.5 ?
H29B C29A H29C . . 109.5 ?
C28A C30A H30A . . 109.5 ?
C28A C30A H30B . . 109.5 ?
H30A C30A H30B . . 109.5 ?
C28A C30A H30C . . 109.5 ?
H30A C30A H30C . . 109.5 ?
H30B C30A H30C . . 109.5 ?
C28A C31A H31A . . 109.5 ?
C28A C31A H31B . . 109.5 ?
H31A C31A H31B . . 109.5 ?
C28A C31A H31C . . 109.5 ?
H31A C31A H31C . . 109.5 ?
H31B C31A H31C . . 109.5 ?
C29B C28B C31B . . 108.9(12) ?
C29B C28B C30B . . 108.6(12) ?
C31B C28B C30B . . 108.1(11) ?
C29B C28B C22 . . 104(2) ?
C31B C28B C22 . . 118.3(15) ?
C30B C28B C22 . . 108.7(16) ?
C28B C29B H29D . . 109.5 ?
C28B C29B H29E . . 109.5 ?
H29D C29B H29E . . 109.5 ?
C28B C29B H29F . . 109.5 ?
H29D C29B H29F . . 109.5 ?
H29E C29B H29F . . 109.5 ?
C28B C30B H30D . . 109.5 ?
C28B C30B H30E . . 109.5 ?
H30D C30B H30E . . 109.5 ?
C28B C30B H30F . . 109.5 ?
H30D C30B H30F . . 109.5 ?
H30E C30B H30F . . 109.5 ?
C28B C31B H31D . . 109.5 ?
C28B C31B H31E . . 109.5 ?
H31D C31B H31E . . 109.5 ?
C28B C31B H31F . . 109.5 ?
H31D C31B H31F . . 109.5 ?
H31E C31B H31F . . 109.5 ?

loop_
_geom_bond_atom_site_label_1
_geom_bond_atom_site_label_2
_geom_bond_site_symmetry_2
_geom_bond_distance
_geom_bond_publ_flag
I1 S2 . 3.1657(17) ?
Mo1 S5 . 2.389(2) ?
Mo1 S2 . 2.4056(16) ?
Mo1 S2 3_565 2.4096(16) ?
Mo1 S1 3_565 2.4801(16) ?
Mo1 S3 . 2.4816(17) ?
Mo1 S1 . 2.4847(16) ?
Mo1 S4 . 2.5123(16) ?
Mo1 Mo1 2_665 2.7100(8) ?
Mo1 Mo1 3_565 2.7100(8) ?
S1 S2 . 2.055(2) ?
S3 C1 . 1.738(7) ?
S4 C1 . 1.708(7) ?
N1 C1 . 1.313(8) ?
N1 C2 . 1.472(8) ?
N1 C17 . 1.479(8) ?
C2 C3 . 1.505(9) ?
C2 H2A . 0.9900 ?
C2 H2B . 0.9900 ?
C3 C8 . 1.376(10) ?
C3 C4 . 1.397(9) ?
C4 C5 . 1.381(9) ?
C4 H4 . 0.9500 ?
C5 C6 . 1.419(11) ?
C5 C9 . 1.510(10) ?
C6 C7 . 1.354(11) ?
C6 H6 . 0.9500 ?
C7 C8 . 1.397(10) ?
C7 C13A . 1.539(11) ?
C7 C13B . 1.545(13) ?
C8 H8 . 0.9500 ?
C9 C11 . 1.483(10) ?
C9 C10 . 1.540(9) ?
C9 C12 . 1.538(10) ?
C10 H10A . 0.9800 ?
C10 H10B . 0.9800 ?
C10 H10C . 0.9800 ?
C11 H11A . 0.9800 ?
C11 H11B . 0.9800 ?
C11 H11C . 0.9800 ?
C12 H12A . 0.9800 ?
C12 H12B . 0.9800 ?
C12 H12C . 0.9800 ?
C13A C16A . 1.510(12) ?
C13A C14A . 1.531(12) ?
C13A C15A . 1.524(12) ?
C14A H14A . 0.9800 ?
C14A H14B . 0.9800 ?
C14A H14C . 0.9800 ?
C15A H15A . 0.9800 ?
C15A H15B . 0.9800 ?
C15A H15C . 0.9800 ?
C16A H16A . 0.9800 ?
C16A H16B . 0.9800 ?
C16A H16C . 0.9800 ?
C13B C16B . 1.525(14) ?
C13B C14B . 1.534(14) ?
C13B C15B . 1.524(14) ?
C14B H14D . 0.9800 ?
C14B H14E . 0.9800 ?
C14B H14F . 0.9800 ?
C15B H15D . 0.9800 ?
C15B H15E . 0.9800 ?
C15B H15F . 0.9800 ?
C16B H16D . 0.9800 ?
C16B H16E . 0.9800 ?
C16B H16F . 0.9800 ?
C17 C18 . 1.501(9) ?
C17 H17A . 0.9900 ?
C17 H17B . 0.9900 ?
C18 C23 . 1.375(10) ?
C18 C19 . 1.385(9) ?
C19 C20 . 1.399(9) ?
C19 H19 . 0.9500 ?
C20 C21 . 1.407(11) ?
C20 C24 . 1.535(10) ?
C21 C22 . 1.399(11) ?
C21 H21 . 0.9500 ?
C22 C23 . 1.391(10) ?
C22 C28A . 1.558(11) ?
C22 C28B . 1.548(12) ?
C23 H23 . 0.9500 ?
C24 C25 . 1.486(10) ?
C24 C26 . 1.533(10) ?
C24 C27 . 1.542(12) ?
C25 H25A . 0.9800 ?
C25 H25B . 0.9800 ?
C25 H25C . 0.9800 ?
C26 H26A . 0.9800 ?
C26 H26B . 0.9800 ?
C26 H26C . 0.9800 ?
C27 H27A . 0.9800 ?
C27 H27B . 0.9800 ?
C27 H27C . 0.9800 ?
C28A C31A . 1.518(11) ?
C28A C30A . 1.520(11) ?
C28A C29A . 1.544(12) ?
C29A H29A . 0.9800 ?
C29A H29B . 0.9800 ?
C29A H29C . 0.9800 ?
C30A H30A . 0.9800 ?
C30A H30B . 0.9800 ?
C30A H30C . 0.9800 ?
C31A H31A . 0.9800 ?
C31A H31B . 0.9800 ?
C31A H31C . 0.9800 ?
C28B C29B . 1.526(13) ?
C28B C31B . 1.518(13) ?
C28B C30B . 1.527(13) ?
C29B H29D . 0.9800 ?
C29B H29E . 0.9800 ?
C29B H29F . 0.9800 ?
C30B H30D . 0.9800 ?
C30B H30E . 0.9800 ?
C30B H30F . 0.9800 ?
C31B H31D . 0.9800 ?
C31B H31E . 0.9800 ?
C31B H31F . 0.9800 ?

_cod_database_fobs_code 1558621
